data_1559290
loop_
_publ_author_name
'Yu, Fang'
'Luo, Benlong'
'Sang, Ruili'
'Xu, Li'

_publ_section_title
;
 Mo[O<sub>8</sub>Mo<sub>4</sub>]<sub>3</sub> Lewis acid-base cluster
 pairs: highly efficient and stable Lewis catalysis fields frustrated in
 crystalline nanoclusters.
;
_journal_issue 39
_journal_name_full Nanoscale
_journal_page_first 20230
_journal_page_last 20238
_journal_paper_doi 10.1039/d0nr05822j
_journal_volume 12
_journal_year 2020
_chemical_formula_sum 'C60 H82 Mo66 N12 O213 V11'
_chemical_formula_weight 11271.75
_space_group_crystal_system cubic
_space_group_IT_number 225
_space_group_name_Hall '-F 4 2 3'
_space_group_name_H-M_alt 'F m -3 m'
_atom_sites_solution_hydrogens geom
_audit_creation_method SHELXL-2016/6
_audit_update_record
;
2020-05-15 deposited with the CCDC.	2020-09-15 downloaded from the CCDC.
;
_cell_angle_alpha 90
_cell_angle_beta 90
_cell_angle_gamma 90
_cell_formula_units_Z 8
_cell_length_a 42.3973(18)
_cell_length_b 42.3973(18)
_cell_length_c 42.3973(18)
_cell_measurement_reflns_used 9590
_cell_measurement_temperature 100(2)
_cell_measurement_theta_max 23.12
_cell_measurement_theta_min 2.50
_cell_volume 76210(6)
_computing_cell_refinement 'Bruker SAINT'
_computing_data_collection 'Bruker APEX2'
_computing_data_reduction 'Bruker SAINT'
_computing_molecular_graphics 'diamond 3.0'
_computing_structure_refinement 'SHELXL-2016/6 (Sheldrick, 2016)'
_computing_structure_solution 'SHELXS-97 (Sheldrick 2008)'
_diffrn_ambient_temperature 100(2)
_diffrn_measured_fraction_theta_full 0.981
_diffrn_measured_fraction_theta_max 0.981
_diffrn_measurement_device_type 'Bruker APEX-II CCD'
_diffrn_measurement_method '\f and \w scans'
_diffrn_radiation_type MoK\a
_diffrn_radiation_wavelength 0.71073
_diffrn_reflns_av_R_equivalents 0.0943
_diffrn_reflns_av_unetI/netI 0.0157
_diffrn_reflns_Laue_measured_fraction_full 0.981
_diffrn_reflns_Laue_measured_fraction_max 0.981
_diffrn_reflns_limit_h_max 47
_diffrn_reflns_limit_h_min -47
_diffrn_reflns_limit_k_max 47
_diffrn_reflns_limit_k_min -47
_diffrn_reflns_limit_l_max 47
_diffrn_reflns_limit_l_min -47
_diffrn_reflns_number 471947
_diffrn_reflns_point_group_measured_fraction_full 0.981
_diffrn_reflns_point_group_measured_fraction_max 0.981
_diffrn_reflns_theta_full 23.283
_diffrn_reflns_theta_max 23.283
_diffrn_reflns_theta_min 2.148
_exptl_absorpt_coefficient_mu 2.415
_exptl_absorpt_correction_T_max 0.2565
_exptl_absorpt_correction_T_min 0.2201
_exptl_absorpt_correction_type multi-scan
_exptl_crystal_colour black
_exptl_crystal_density_diffrn 1.965
_exptl_crystal_description plate
_exptl_crystal_F_000 42040
_exptl_crystal_size_max 0.3
_exptl_crystal_size_mid 0.2
_exptl_crystal_size_min 0.1
_refine_diff_density_max 2.923
_refine_diff_density_min -1.293
_refine_diff_density_rms 0.265
_refine_ls_extinction_method none
_refine_ls_goodness_of_fit_ref 2.251
_refine_ls_hydrogen_treatment constr
_refine_ls_matrix_type full
_refine_ls_number_parameters 196
_refine_ls_number_reflns 2678
_refine_ls_number_restraints 0
_refine_ls_restrained_S_all 2.251
_refine_ls_R_factor_all 0.0831
_refine_ls_R_factor_gt 0.0735
_refine_ls_shift/su_max 0.000
_refine_ls_shift/su_mean 0.000
_refine_ls_structure_factor_coef Fsqd
_refine_ls_weighting_details 'w=1/[\s^2^(Fo^2^)+(0.1000P)^2^] where P=(Fo^2^+2Fc^2^)/3'
_refine_ls_weighting_scheme calc
_refine_ls_wR_factor_gt 0.2385
_refine_ls_wR_factor_ref 0.2504
_reflns_Friedel_coverage 0.000
_reflns_number_gt 2325
_reflns_number_total 2678
_reflns_threshold_expression 'I > 2\s(I)'
_cod_data_source_file d0nr05822j2.cif
_cod_data_source_block 2
_cod_depositor_comments 'Adding full bibliography for 1559289--1559291.cif.'
_cod_original_cell_volume 76211(9)
_cod_database_code 1559290
_shelx_shelxl_version_number 2016/6
_shelx_space_group_comment
;
The symmetry employed for this shelxl refinement is uniquely defined
by the following loop, which should always be used as a source of
symmetry information in preference to the above space-group names.
They are only intended as comments.
;

loop_
_space_group_symop_operation_xyz
'x, y, z'
'-x, -y, z'
'-x, y, -z'
'x, -y, -z'
'z, x, y'
'z, -x, -y'
'-z, -x, y'
'-z, x, -y'
'y, z, x'
'-y, z, -x'
'y, -z, -x'
'-y, -z, x'
'y, x, -z'
'-y, -x, -z'
'y, -x, z'
'-y, x, z'
'x, z, -y'
'-x, z, y'
'-x, -z, -y'
'x, -z, y'
'z, y, -x'
'z, -y, x'
'-z, y, x'
'-z, -y, -x'
'x, y+1/2, z+1/2'
'-x, -y+1/2, z+1/2'
'-x, y+1/2, -z+1/2'
'x, -y+1/2, -z+1/2'
'z, x+1/2, y+1/2'
'z, -x+1/2, -y+1/2'
'-z, -x+1/2, y+1/2'
'-z, x+1/2, -y+1/2'
'y, z+1/2, x+1/2'
'-y, z+1/2, -x+1/2'
'y, -z+1/2, -x+1/2'
'-y, -z+1/2, x+1/2'
'y, x+1/2, -z+1/2'
'-y, -x+1/2, -z+1/2'
'y, -x+1/2, z+1/2'
'-y, x+1/2, z+1/2'
'x, z+1/2, -y+1/2'
'-x, z+1/2, y+1/2'
'-x, -z+1/2, -y+1/2'
'x, -z+1/2, y+1/2'
'z, y+1/2, -x+1/2'
'z, -y+1/2, x+1/2'
'-z, y+1/2, x+1/2'
'-z, -y+1/2, -x+1/2'
'x+1/2, y, z+1/2'
'-x+1/2, -y, z+1/2'
'-x+1/2, y, -z+1/2'
'x+1/2, -y, -z+1/2'
'z+1/2, x, y+1/2'
'z+1/2, -x, -y+1/2'
'-z+1/2, -x, y+1/2'
'-z+1/2, x, -y+1/2'
'y+1/2, z, x+1/2'
'-y+1/2, z, -x+1/2'
'y+1/2, -z, -x+1/2'
'-y+1/2, -z, x+1/2'
'y+1/2, x, -z+1/2'
'-y+1/2, -x, -z+1/2'
'y+1/2, -x, z+1/2'
'-y+1/2, x, z+1/2'
'x+1/2, z, -y+1/2'
'-x+1/2, z, y+1/2'
'-x+1/2, -z, -y+1/2'
'x+1/2, -z, y+1/2'
'z+1/2, y, -x+1/2'
'z+1/2, -y, x+1/2'
'-z+1/2, y, x+1/2'
'-z+1/2, -y, -x+1/2'
'x+1/2, y+1/2, z'
'-x+1/2, -y+1/2, z'
'-x+1/2, y+1/2, -z'
'x+1/2, -y+1/2, -z'
'z+1/2, x+1/2, y'
'z+1/2, -x+1/2, -y'
'-z+1/2, -x+1/2, y'
'-z+1/2, x+1/2, -y'
'y+1/2, z+1/2, x'
'-y+1/2, z+1/2, -x'
'y+1/2, -z+1/2, -x'
'-y+1/2, -z+1/2, x'
'y+1/2, x+1/2, -z'
'-y+1/2, -x+1/2, -z'
'y+1/2, -x+1/2, z'
'-y+1/2, x+1/2, z'
'x+1/2, z+1/2, -y'
'-x+1/2, z+1/2, y'
'-x+1/2, -z+1/2, -y'
'x+1/2, -z+1/2, y'
'z+1/2, y+1/2, -x'
'z+1/2, -y+1/2, x'
'-z+1/2, y+1/2, x'
'-z+1/2, -y+1/2, -x'
'-x, -y, -z'
'x, y, -z'
'x, -y, z'
'-x, y, z'
'-z, -x, -y'
'-z, x, y'
'z, x, -y'
'z, -x, y'
'-y, -z, -x'
'y, -z, x'
'-y, z, x'
'y, z, -x'
'-y, -x, z'
'y, x, z'
'-y, x, -z'
'y, -x, -z'
'-x, -z, y'
'x, -z, -y'
'x, z, y'
'-x, z, -y'
'-z, -y, x'
'-z, y, -x'
'z, -y, -x'
'z, y, x'
'-x, -y+1/2, -z+1/2'
'x, y+1/2, -z+1/2'
'x, -y+1/2, z+1/2'
'-x, y+1/2, z+1/2'
'-z, -x+1/2, -y+1/2'
'-z, x+1/2, y+1/2'
'z, x+1/2, -y+1/2'
'z, -x+1/2, y+1/2'
'-y, -z+1/2, -x+1/2'
'y, -z+1/2, x+1/2'
'-y, z+1/2, x+1/2'
'y, z+1/2, -x+1/2'
'-y, -x+1/2, z+1/2'
'y, x+1/2, z+1/2'
'-y, x+1/2, -z+1/2'
'y, -x+1/2, -z+1/2'
'-x, -z+1/2, y+1/2'
'x, -z+1/2, -y+1/2'
'x, z+1/2, y+1/2'
'-x, z+1/2, -y+1/2'
'-z, -y+1/2, x+1/2'
'-z, y+1/2, -x+1/2'
'z, -y+1/2, -x+1/2'
'z, y+1/2, x+1/2'
'-x+1/2, -y, -z+1/2'
'x+1/2, y, -z+1/2'
'x+1/2, -y, z+1/2'
'-x+1/2, y, z+1/2'
'-z+1/2, -x, -y+1/2'
'-z+1/2, x, y+1/2'
'z+1/2, x, -y+1/2'
'z+1/2, -x, y+1/2'
'-y+1/2, -z, -x+1/2'
'y+1/2, -z, x+1/2'
'-y+1/2, z, x+1/2'
'y+1/2, z, -x+1/2'
'-y+1/2, -x, z+1/2'
'y+1/2, x, z+1/2'
'-y+1/2, x, -z+1/2'
'y+1/2, -x, -z+1/2'
'-x+1/2, -z, y+1/2'
'x+1/2, -z, -y+1/2'
'x+1/2, z, y+1/2'
'-x+1/2, z, -y+1/2'
'-z+1/2, -y, x+1/2'
'-z+1/2, y, -x+1/2'
'z+1/2, -y, -x+1/2'
'z+1/2, y, x+1/2'
'-x+1/2, -y+1/2, -z'
'x+1/2, y+1/2, -z'
'x+1/2, -y+1/2, z'
'-x+1/2, y+1/2, z'
'-z+1/2, -x+1/2, -y'
'-z+1/2, x+1/2, y'
'z+1/2, x+1/2, -y'
'z+1/2, -x+1/2, y'
'-y+1/2, -z+1/2, -x'
'y+1/2, -z+1/2, x'
'-y+1/2, z+1/2, x'
'y+1/2, z+1/2, -x'
'-y+1/2, -x+1/2, z'
'y+1/2, x+1/2, z'
'-y+1/2, x+1/2, -z'
'y+1/2, -x+1/2, -z'
'-x+1/2, -z+1/2, y'
'x+1/2, -z+1/2, -y'
'x+1/2, z+1/2, y'
'-x+1/2, z+1/2, -y'
'-z+1/2, -y+1/2, x'
'-z+1/2, y+1/2, -x'
'z+1/2, -y+1/2, -x'
'z+1/2, y+1/2, x'

loop_
_atom_site_label
_atom_site_type_symbol
_atom_site_fract_x
_atom_site_fract_y
_atom_site_fract_z
_atom_site_U_iso_or_equiv
_atom_site_adp_type
_atom_site_occupancy
_atom_site_site_symmetry_order
_atom_site_calc_flag
_atom_site_refinement_flags_posn
_atom_site_refinement_flags_adp
_atom_site_refinement_flags_occupancy
_atom_site_disorder_assembly
_atom_site_disorder_group
Mo1 Mo 0.21516(3) 0.17364(2) 0.17364(2) 0.0552(5) Uani 1 2 d S T P . .
Mo2 Mo 0.250000 0.14571(4) 0.250000 0.0520(5) Uani 1 4 d S T P . .
Mo3 Mo 0.29745(2) 0.14765(2) 0.20255(2) 0.0545(5) Uani 1 2 d S T P . .
Mo4 Mo 0.20738(4) -0.04427(2) 0.04427(2) 0.0800(6) Uani 1 2 d S T P . .
Mo5 Mo 0.32248(4) -0.04411(2) 0.04411(2) 0.0706(5) Uani 1 2 d S T P . .
Mo6 Mo 0.26509(4) 0.000000 0.08589(3) 0.0762(6) Uani 1 2 d S T P . .
V1 V 0.27328(10) 0.22672(10) 0.22672(10) 0.0576(19) Uani 0.5 6 d S T P . .
V2 V 0.16979(15) 0.000000 0.000000 0.0889(17) Uani 1 8 d S T P . .
V3 V 0.36211(13) 0.000000 0.000000 0.0707(13) Uani 1 8 d S T P . .
V4 V 0.26542(11) 0.000000 0.000000 0.0538(11) Uani 1 8 d S T P . .
O1 O 0.2061(2) 0.2061(2) 0.2061(2) 0.054(4) Uani 1 6 d S T P . .
O2 O 0.18727(13) 0.18727(13) 0.13982(19) 0.053(2) Uani 1 2 d S T P . .
O3 O 0.250000 0.2014(3) 0.250000 0.068(4) Uani 1 4 d S T P . .
O4 O 0.250000 0.1066(3) 0.250000 0.064(3) Uani 1 4 d S T P . .
O5 O 0.29924(19) 0.20076(19) 0.20076(19) 0.050(3) Uani 1 6 d S T P . .
O6 O 0.30015(15) 0.1081(2) 0.19985(15) 0.061(2) Uani 1 2 d S T P . .
O7 O 0.25109(13) 0.15558(15) 0.20363(14) 0.0506(15) Uani 1 1 d . . . . .
O8 O 0.2965(2) 0.15807(13) 0.15807(13) 0.054(2) Uani 1 2 d S T P . .
O10 O 0.2877(5) -0.0335(4) 0.000000 0.070(5) Uani 0.5 2 d S T P . .
O11 O 0.2420(5) 0.000000 0.0334(5) 0.066(5) Uani 0.5 2 d S T P . .
O12 O 0.1792(4) -0.0635(2) 0.0635(2) 0.119(5) Uani 1 2 d S T P . .
O13 O 0.2972(3) -0.0768(3) 0.0317(2) 0.134(5) Uani 1 1 d . . . . .
O14 O 0.1309(7) 0.000000 0.000000 0.147(13) Uani 1 8 d S T P . .
O15 O 0.2327(3) -0.0304(2) 0.0753(3) 0.139(5) Uani 1 1 d . . . . .
O16 O 0.1889(4) 0.000000 0.0425(3) 0.100(4) Uani 1 2 d S T P . .
O17 O 0.2655(4) 0.000000 0.1253(3) 0.100(4) Uani 1 2 d S T P . .
O18 O 0.3523(3) -0.0627(2) 0.0627(2) 0.095(4) Uani 1 2 d S T P . .
O19 O 0.3400(4) 0.000000 0.0410(3) 0.102(4) Uani 1 2 d S T P . .
O20 O 0.3990(7) 0.000000 0.000000 0.21(2) Uani 1 8 d S T P . .
O21 O 0.356(2) 0.3851(8) 0.1149(8) 0.26(6) Uani 0.25 2 d S T P . .
O22 O 0.3496(11) 0.1294(8) 0.1294(8) 0.16(2) Uani 0.3333 2 d S T P . .
N1 N 0.2321(3) 0.13879(17) 0.13879(17) 0.059(3) Uani 1 2 d S T P . .
C1 C 0.2384(3) 0.1479(2) 0.1091(2) 0.063(2) Uani 1 1 d . . . . .
H1A H 0.233637 0.168876 0.102829 0.076 Uiso 1 1 calc R U . . .
C2 C 0.2516(3) 0.1272(3) 0.0876(3) 0.084(3) Uani 1 1 d . . . . .
H2A H 0.255482 0.133973 0.066581 0.101 Uiso 1 1 calc R U . . .
C3 C 0.2591(4) 0.0967(3) 0.0967(3) 0.085(5) Uani 1 2 d S T P . .
H3A H 0.269125 0.082489 0.082487 0.101 Uiso 1 2 calc R U P . .

loop_
_atom_site_aniso_label
_atom_site_aniso_U_11
_atom_site_aniso_U_22
_atom_site_aniso_U_33
_atom_site_aniso_U_23
_atom_site_aniso_U_13
_atom_site_aniso_U_12
Mo1 0.0576(8) 0.0540(6) 0.0540(6) -0.0081(5) 0.0033(3) 0.0033(3)
Mo2 0.0540(7) 0.0480(9) 0.0540(7) 0.000 -0.0020(7) 0.000
Mo3 0.0598(6) 0.0439(7) 0.0598(6) -0.0059(3) -0.0038(5) 0.0059(3)
Mo4 0.0914(11) 0.0743(7) 0.0743(7) 0.0098(7) 0.0126(5) -0.0126(5)
Mo5 0.0908(10) 0.0605(6) 0.0605(6) 0.0120(6) -0.0065(4) 0.0065(4)
Mo6 0.1246(13) 0.0602(8) 0.0438(8) 0.000 0.0073(7) 0.000
V1 0.0576(19) 0.0576(19) 0.0576(19) -0.0079(18) 0.0079(18) 0.0079(18)
V2 0.076(4) 0.095(3) 0.095(3) 0.000 0.000 0.000
V3 0.077(3) 0.0676(18) 0.0676(18) 0.000 0.000 0.000
V4 0.072(3) 0.0447(15) 0.0447(15) 0.000 0.000 0.000
O1 0.054(4) 0.054(4) 0.054(4) 0.003(4) 0.003(4) 0.003(4)
O2 0.053(3) 0.053(3) 0.054(5) -0.008(3) -0.008(3) -0.005(4)
O3 0.076(6) 0.052(7) 0.076(6) 0.000 -0.013(7) 0.000
O4 0.072(5) 0.049(7) 0.072(5) 0.000 -0.003(7) 0.000
O5 0.050(3) 0.050(3) 0.050(3) -0.001(4) 0.001(4) 0.001(4)
O6 0.064(3) 0.055(5) 0.064(3) 0.001(3) 0.002(4) -0.001(3)
O7 0.052(3) 0.046(3) 0.054(3) 0.000(3) 0.006(3) 0.005(3)
O8 0.060(5) 0.051(3) 0.051(3) -0.009(4) 0.004(3) 0.004(3)
O10 0.097(15) 0.057(11) 0.056(11) 0.000 0.000 -0.003(10)
O11 0.091(14) 0.047(10) 0.059(11) 0.000 -0.001(9) 0.000
O12 0.123(11) 0.116(7) 0.116(7) 0.042(9) 0.028(5) -0.028(5)
O13 0.186(11) 0.165(10) 0.051(5) 0.002(5) -0.009(5) -0.094(8)
O14 0.078(18) 0.18(2) 0.18(2) 0.000 0.000 0.000
O15 0.169(11) 0.065(6) 0.185(12) -0.004(6) -0.081(9) 0.007(6)
O16 0.120(11) 0.079(8) 0.103(9) 0.000 -0.006(8) 0.000
O17 0.175(14) 0.079(7) 0.048(6) 0.000 0.009(6) 0.000
O18 0.088(8) 0.099(5) 0.099(5) 0.016(7) -0.016(4) 0.016(4)
O19 0.155(13) 0.059(7) 0.093(8) 0.000 0.043(8) 0.000
O20 0.056(18) 0.29(4) 0.29(4) 0.000 0.000 0.000
O21 0.22(8) 0.28(9) 0.28(9) 0.26(9) 0.01(2) -0.01(2)
O22 0.16(5) 0.16(3) 0.16(3) -0.05(3) 0.02(2) 0.02(2)
N1 0.061(6) 0.058(4) 0.058(4) -0.014(5) -0.009(3) -0.009(3)
C1 0.081(7) 0.066(6) 0.043(5) -0.015(4) 0.005(4) -0.003(5)
C2 0.100(9) 0.095(8) 0.057(6) -0.016(6) 0.014(6) -0.011(7)
C3 0.098(12) 0.078(7) 0.078(7) -0.029(9) 0.010(5) 0.010(5)

loop_
_atom_type_symbol
_atom_type_description
_atom_type_scat_dispersion_real
_atom_type_scat_dispersion_imag
_atom_type_scat_source
C C 0.0033 0.0016 'International Tables Vol C Tables 4.2.6.8 and 6.1.1.4'
H H 0.0000 0.0000 'International Tables Vol C Tables 4.2.6.8 and 6.1.1.4'
N N 0.0061 0.0033 'International Tables Vol C Tables 4.2.6.8 and 6.1.1.4'
O O 0.0106 0.0060 'International Tables Vol C Tables 4.2.6.8 and 6.1.1.4'
Mo Mo -1.6832 0.6857 'International Tables Vol C Tables 4.2.6.8 and 6.1.1.4'
V V 0.3005 0.5294 'International Tables Vol C Tables 4.2.6.8 and 6.1.1.4'

loop_
_geom_angle_atom_site_label_1
_geom_angle_atom_site_label_2
_geom_angle_atom_site_label_3
_geom_angle
_geom_angle_site_symmetry_1
_geom_angle_site_symmetry_3
_geom_angle_publ_flag
O2 Mo1 O2 93.9(5) . 9 ?
O2 Mo1 O1 100.8(3) . . ?
O2 Mo1 O1 100.8(3) 9 . ?
O2 Mo1 O7 169.3(2) . . ?
O2 Mo1 O7 89.6(3) 9 . ?
O1 Mo1 O7 88.5(3) . . ?
O2 Mo1 O7 89.6(3) . 115 ?
O2 Mo1 O7 169.2(2) 9 115 ?
O1 Mo1 O7 88.5(3) . 115 ?
O7 Mo1 O7 85.3(3) . 115 ?
O2 Mo1 N1 84.5(2) . . ?
O2 Mo1 N1 84.5(2) 9 . ?
O1 Mo1 N1 172.1(4) . . ?
O7 Mo1 N1 85.7(3) . . ?
O7 Mo1 N1 85.7(3) 115 . ?
O2 Mo1 Mo1 50.24(15) . 5 ?
O2 Mo1 Mo1 95.2(2) 9 5 ?
O1 Mo1 Mo1 51.2(2) . 5 ?
O7 Mo1 Mo1 139.56(17) . 5 ?
O7 Mo1 Mo1 94.81(15) 115 5 ?
N1 Mo1 Mo1 134.66(19) . 5 ?
O2 Mo1 Mo1 95.2(2) . 9 ?
O2 Mo1 Mo1 50.24(15) 9 9 ?
O1 Mo1 Mo1 51.2(2) . 9 ?
O7 Mo1 Mo1 94.80(15) . 9 ?
O7 Mo1 Mo1 139.57(17) 115 9 ?
N1 Mo1 Mo1 134.66(19) . 9 ?
Mo1 Mo1 Mo1 60.0 5 9 ?
O4 Mo2 O7 102.01(19) . . ?
O4 Mo2 O7 102.00(19) . 166 ?
O7 Mo2 O7 84.9(3) . 166 ?
O4 Mo2 O7 102.00(19) . 51 ?
O7 Mo2 O7 156.0(4) . 51 ?
O7 Mo2 O7 90.1(3) 166 51 ?
O4 Mo2 O7 102.00(19) . 120 ?
O7 Mo2 O7 90.1(3) . 120 ?
O7 Mo2 O7 156.0(4) 166 120 ?
O7 Mo2 O7 84.9(3) 51 120 ?
O4 Mo2 O3 180.0 . . ?
O7 Mo2 O3 77.99(19) . . ?
O7 Mo2 O3 78.00(19) 166 . ?
O7 Mo2 O3 78.00(19) 51 . ?
O7 Mo2 O3 78.00(19) 120 . ?
O4 Mo2 Mo3 91.66(4) . . ?
O7 Mo2 Mo3 44.49(16) . . ?
O7 Mo2 Mo3 44.49(16) 166 . ?
O7 Mo2 Mo3 134.54(16) 51 . ?
O7 Mo2 Mo3 134.54(16) 120 . ?
O3 Mo2 Mo3 88.34(4) . . ?
O4 Mo2 Mo3 91.66(4) . 51 ?
O7 Mo2 Mo3 134.53(16) . 51 ?
O7 Mo2 Mo3 134.54(16) 166 51 ?
O7 Mo2 Mo3 44.49(16) 51 51 ?
O7 Mo2 Mo3 44.49(16) 120 51 ?
O3 Mo2 Mo3 88.34(4) . 51 ?
Mo3 Mo2 Mo3 176.68(7) . 51 ?
O6 Mo3 O8 99.3(3) . 58 ?
O6 Mo3 O8 99.3(3) . . ?
O8 Mo3 O8 89.2(5) 58 . ?
O6 Mo3 O7 103.7(3) . 166 ?
O8 Mo3 O7 88.0(3) 58 166 ?
O8 Mo3 O7 157.0(3) . 166 ?
O6 Mo3 O7 103.7(3) . . ?
O8 Mo3 O7 157.0(3) 58 . ?
O8 Mo3 O7 88.0(3) . . ?
O7 Mo3 O7 85.8(3) 166 . ?
O6 Mo3 O5 171.7(4) . . ?
O8 Mo3 O5 74.9(3) 58 . ?
O8 Mo3 O5 74.9(3) . . ?
O7 Mo3 O5 82.3(3) 166 . ?
O7 Mo3 O5 82.3(3) . . ?
O6 Mo3 Mo2 93.9(3) . . ?
O8 Mo3 Mo2 132.9(2) 58 . ?
O8 Mo3 Mo2 132.9(2) . . ?
O7 Mo3 Mo2 44.95(17) 166 . ?
O7 Mo3 Mo2 44.94(17) . . ?
O5 Mo3 Mo2 94.4(3) . . ?
O12 Mo4 O15 103.4(6) . 114 ?
O12 Mo4 O15 103.4(6) . . ?
O15 Mo4 O15 96.9(8) 114 . ?
O12 Mo4 O16 101.2(6) . . ?
O15 Mo4 O16 153.2(6) 114 . ?
O15 Mo4 O16 87.4(5) . . ?
O12 Mo4 O16 101.2(6) . 114 ?
O15 Mo4 O16 87.4(5) 114 114 ?
O15 Mo4 O16 153.2(6) . 114 ?
O16 Mo4 O16 77.5(7) . 114 ?
O12 Mo4 O11 155.3(4) . 114 ?
O15 Mo4 O11 61.6(7) 114 114 ?
O15 Mo4 O11 98.1(7) . 114 ?
O16 Mo4 O11 91.6(6) . 114 ?
O16 Mo4 O11 60.8(5) 114 114 ?
O12 Mo4 O11 155.3(4) . . ?
O15 Mo4 O11 98.1(7) 114 . ?
O15 Mo4 O11 61.6(7) . . ?
O16 Mo4 O11 60.8(5) . . ?
O16 Mo4 O11 91.6(6) 114 . ?
O11 Mo4 O11 48.7(8) 114 . ?
O12 Mo4 V2 103.0(6) . . ?
O15 Mo4 V2 123.6(3) 114 . ?
O15 Mo4 V2 123.6(3) . . ?
O16 Mo4 V2 38.8(4) . . ?
O16 Mo4 V2 38.8(4) 114 . ?
O11 Mo4 V2 74.2(5) 114 . ?
O11 Mo4 V2 74.2(5) . . ?
O18 Mo5 O13 102.8(5) . 114 ?
O18 Mo5 O13 102.8(5) . . ?
O13 Mo5 O13 95.2(8) 114 . ?
O18 Mo5 O19 100.7(6) . . ?
O13 Mo5 O19 90.0(5) 114 . ?
O13 Mo5 O19 154.1(6) . . ?
O18 Mo5 O19 100.7(6) . 114 ?
O13 Mo5 O19 154.2(6) 114 114 ?
O13 Mo5 O19 90.0(5) . 114 ?
O19 Mo5 O19 75.1(7) . 114 ?
O18 Mo5 O10 154.6(4) . 17 ?
O13 Mo5 O10 64.1(6) 114 17 ?
O13 Mo5 O10 100.1(6) . 17 ?
O19 Mo5 O10 59.8(6) . 17 ?
O19 Mo5 O10 90.1(6) 114 17 ?
O18 Mo5 O10 154.6(4) . . ?
O13 Mo5 O10 100.1(6) 114 . ?
O13 Mo5 O10 64.1(6) . . ?
O19 Mo5 O10 90.1(6) . . ?
O19 Mo5 O10 59.8(6) 114 . ?
O10 Mo5 O10 49.0(8) 17 . ?
O18 Mo5 V3 98.9(5) . . ?
O13 Mo5 V3 126.5(3) 114 . ?
O13 Mo5 V3 126.5(3) . . ?
O19 Mo5 V3 37.8(3) . . ?
O19 Mo5 V3 37.8(3) 114 . ?
O10 Mo5 V3 75.8(4) 17 . ?
O10 Mo5 V3 75.8(4) . . ?
O17 Mo6 O15 103.9(6) . . ?
O17 Mo6 O15 103.9(6) . 99 ?
O15 Mo6 O15 83.6(6) . 99 ?
O17 Mo6 O13 101.0(5) . 17 ?
O15 Mo6 O13 155.1(6) . 17 ?
O15 Mo6 O13 89.4(5) 99 17 ?
O17 Mo6 O13 101.0(5) . 114 ?
O15 Mo6 O13 89.4(5) . 114 ?
O15 Mo6 O13 155.1(6) 99 114 ?
O13 Mo6 O13 87.1(6) 17 114 ?
O17 Mo6 O11 156.9(7) . . ?
O15 Mo6 O11 60.2(5) . . ?
O15 Mo6 O11 60.2(5) 99 . ?
O13 Mo6 O11 95.7(6) 17 . ?
O13 Mo6 O11 95.7(6) 114 . ?
O17 Mo6 O10 156.0(7) . 17 ?
O15 Mo6 O10 93.9(6) . 17 ?
O15 Mo6 O10 93.9(6) 99 17 ?
O13 Mo6 O10 62.7(5) 17 17 ?
O13 Mo6 O10 62.7(5) 114 17 ?
O11 Mo6 O10 47.1(7) . 17 ?
O3 V1 O3 111.6(4) . 58 ?
O3 V1 O3 111.6(4) . 5 ?
O3 V1 O3 111.6(4) 58 5 ?
O3 V1 O5 107.2(4) . . ?
O3 V1 O5 107.2(4) 58 . ?
O3 V1 O5 107.2(4) 5 . ?
O3 V1 V1 92.0(4) . 28 ?
O3 V1 V1 37.5(4) 58 28 ?
O3 V1 V1 92.0(4) 5 28 ?
O5 V1 V1 144.733(3) . 28 ?
O3 V1 V1 37.5(4) . 51 ?
O3 V1 V1 92.0(4) 58 51 ?
O3 V1 V1 92.0(4) 5 51 ?
O5 V1 V1 144.733(2) . 51 ?
V1 V1 V1 60.004(1) 28 51 ?
O3 V1 V1 92.0(4) . 74 ?
O3 V1 V1 92.0(4) 58 74 ?
O3 V1 V1 37.5(4) 5 74 ?
O5 V1 V1 144.733(2) . 74 ?
V1 V1 V1 60.004(1) 28 74 ?
V1 V1 V1 60.004(1) 51 74 ?
O14 V2 O16 114.3(5) . 17 ?
O14 V2 O16 114.3(5) . 114 ?
O16 V2 O16 131.5(9) 17 114 ?
O14 V2 O16 114.3(5) . 98 ?
O16 V2 O16 80.3(4) 17 98 ?
O16 V2 O16 80.3(4) 114 98 ?
O14 V2 O16 114.3(5) . . ?
O16 V2 O16 80.3(4) 17 . ?
O16 V2 O16 80.3(4) 114 . ?
O16 V2 O16 131.5(9) 98 . ?
O14 V2 Mo4 120.98(10) . . ?
O16 V2 Mo4 109.9(4) 17 . ?
O16 V2 Mo4 40.16(16) 114 . ?
O16 V2 Mo4 109.9(4) 98 . ?
O16 V2 Mo4 40.16(16) . . ?
O14 V2 Mo4 120.98(10) . 99 ?
O16 V2 Mo4 40.16(16) 17 99 ?
O16 V2 Mo4 109.9(4) 114 99 ?
O16 V2 Mo4 109.9(4) 98 99 ?
O16 V2 Mo4 40.16(16) . 99 ?
Mo4 V2 Mo4 74.63(9) . 99 ?
O14 V2 Mo4 120.98(10) . 98 ?
O16 V2 Mo4 109.9(4) 17 98 ?
O16 V2 Mo4 40.16(16) 114 98 ?
O16 V2 Mo4 40.16(16) 98 98 ?
O16 V2 Mo4 109.9(4) . 98 ?
Mo4 V2 Mo4 74.63(9) . 98 ?
Mo4 V2 Mo4 118.0(2) 99 98 ?
O14 V2 Mo4 120.98(10) . 4 ?
O16 V2 Mo4 40.16(16) 17 4 ?
O16 V2 Mo4 109.9(4) 114 4 ?
O16 V2 Mo4 40.16(16) 98 4 ?
O16 V2 Mo4 109.9(4) . 4 ?
Mo4 V2 Mo4 118.0(2) . 4 ?
Mo4 V2 Mo4 74.63(9) 99 4 ?
Mo4 V2 Mo4 74.63(9) 98 4 ?
O20 V3 O19 118.3(5) . . ?
O20 V3 O19 118.3(5) . 114 ?
O19 V3 O19 77.0(4) . 114 ?
O20 V3 O19 118.3(5) . 98 ?
O19 V3 O19 123.4(10) . 98 ?
O19 V3 O19 77.0(4) 114 98 ?
O20 V3 O19 118.3(5) . 17 ?
O19 V3 O19 77.0(4) . 17 ?
O19 V3 O19 123.5(10) 114 17 ?
O19 V3 O19 77.0(4) 98 17 ?
O20 V3 Mo5 122.43(9) . 98 ?
O19 V3 Mo5 105.8(4) . 98 ?
O19 V3 Mo5 38.77(16) 114 98 ?
O19 V3 Mo5 38.77(16) 98 98 ?
O19 V3 Mo5 105.8(4) 17 98 ?
O20 V3 Mo5 122.43(9) . 99 ?
O19 V3 Mo5 38.77(16) . 99 ?
O19 V3 Mo5 105.8(4) 114 99 ?
O19 V3 Mo5 105.8(4) 98 99 ?
O19 V3 Mo5 38.77(16) 17 99 ?
Mo5 V3 Mo5 115.14(18) 98 99 ?
O20 V3 Mo5 122.43(9) . 4 ?
O19 V3 Mo5 105.8(4) . 4 ?
O19 V3 Mo5 105.8(4) 114 4 ?
O19 V3 Mo5 38.77(16) 98 4 ?
O19 V3 Mo5 38.77(16) 17 4 ?
Mo5 V3 Mo5 73.29(9) 98 4 ?
Mo5 V3 Mo5 73.29(9) 99 4 ?
O20 V3 Mo5 122.43(9) . . ?
O19 V3 Mo5 38.77(16) . . ?
O19 V3 Mo5 38.77(16) 114 . ?
O19 V3 Mo5 105.8(4) 98 . ?
O19 V3 Mo5 105.8(4) 17 . ?
Mo5 V3 Mo5 73.29(9) 98 . ?
Mo5 V3 Mo5 73.29(9) 99 . ?
Mo5 V3 Mo5 115.14(18) 4 . ?
O10 V4 O10 72.1(7) . 17 ?
O10 V4 O10 112.6(14) . 99 ?
O10 V4 O10 72.1(7) 17 99 ?
O10 V4 O10 72.1(7) . 115 ?
O10 V4 O10 112.6(14) 17 115 ?
O10 V4 O10 72.1(7) 99 115 ?
O10 V4 O11 68.7(10) . 114 ?
O10 V4 O11 108.6(5) 17 114 ?
O10 V4 O11 178.7(10) 99 114 ?
O10 V4 O11 108.6(5) 115 114 ?
O10 V4 O11 108.6(5) . 98 ?
O10 V4 O11 178.7(10) 17 98 ?
O10 V4 O11 108.6(5) 99 98 ?
O10 V4 O11 68.7(10) 115 98 ?
O11 V4 O11 70.8(7) 114 98 ?
O10 V4 O11 178.7(10) . 17 ?
O10 V4 O11 108.6(5) 17 17 ?
O10 V4 O11 68.7(10) 99 17 ?
O10 V4 O11 108.6(5) 115 17 ?
O11 V4 O11 110.0(14) 114 17 ?
O11 V4 O11 70.8(7) 98 17 ?
O10 V4 O11 108.5(5) . . ?
O10 V4 O11 68.7(10) 17 . ?
O10 V4 O11 108.5(5) 99 . ?
O10 V4 O11 178.7(10) 115 . ?
O11 V4 O11 70.8(7) 114 . ?
O11 V4 O11 110.0(14) 98 . ?
O11 V4 O11 70.8(7) 17 . ?
Mo1 O1 Mo1 77.6(5) . 9 ?
Mo1 O1 Mo1 77.6(5) . 5 ?
Mo1 O1 Mo1 77.6(5) 9 5 ?
Mo1 O2 Mo1 79.5(3) 5 . ?
V1 O3 V1 104.9(8) . 51 ?
V1 O3 Mo2 127.5(4) . . ?
V1 O3 Mo2 127.5(4) 51 . ?
V1 O5 Mo3 122.5(3) . 58 ?
V1 O5 Mo3 122.5(3) . 79 ?
Mo3 O5 Mo3 93.8(4) 58 79 ?
V1 O5 Mo3 122.5(3) . . ?
Mo3 O5 Mo3 93.8(4) 58 . ?
Mo3 O5 Mo3 93.8(4) 79 . ?
Mo3 O7 Mo2 90.6(2) . . ?
Mo3 O7 Mo1 138.8(3) . . ?
Mo2 O7 Mo1 130.0(3) . . ?
Mo3 O8 Mo3 116.3(4) 79 . ?
V4 O10 Mo6 122.9(11) . 114 ?
V4 O10 Mo5 119.5(5) . 98 ?
Mo6 O10 Mo5 94.1(5) 114 98 ?
V4 O10 Mo5 119.5(5) . . ?
Mo6 O10 Mo5 94.0(5) 114 . ?
Mo5 O10 Mo5 101.1(8) 98 . ?
V4 O11 Mo6 121.3(11) . . ?
V4 O11 Mo4 120.2(6) . 99 ?
Mo6 O11 Mo4 94.0(6) . 99 ?
V4 O11 Mo4 120.2(6) . . ?
Mo6 O11 Mo4 94.0(6) . . ?
Mo4 O11 Mo4 101.2(8) 99 . ?
Mo5 O13 Mo6 139.2(7) . 114 ?
Mo4 O15 Mo6 144.2(8) . . ?
V2 O16 Mo4 101.0(4) . 99 ?
V2 O16 Mo4 101.0(4) . . ?
Mo4 O16 Mo4 134.6(8) 99 . ?
V3 O19 Mo5 103.4(4) . 99 ?
V3 O19 Mo5 103.4(4) . . ?
Mo5 O19 Mo5 136.0(8) 99 . ?
O21 O21 O21 59.996(10) 35 56 ?
O22 O22 O22 60.005(19) 58 79 ?
C1 N1 C1 120.1(12) 115 . ?
C1 N1 Mo1 119.9(6) 115 . ?
C1 N1 Mo1 119.9(6) . . ?
N1 C1 C2 121.1(11) . . ?
C3 C2 C1 120.1(12) . . ?
C2 C3 C2 117.6(15) 115 . ?

loop_
_geom_bond_atom_site_label_1
_geom_bond_atom_site_label_2
_geom_bond_distance
_geom_bond_site_symmetry_2
_geom_bond_publ_flag
Mo1 O2 1.946(6) . ?
Mo1 O2 1.946(6) 9 ?
Mo1 O1 1.986(10) . ?
Mo1 O7 2.127(6) . ?
Mo1 O7 2.127(6) 115 ?
Mo1 N1 2.210(11) . ?
Mo1 Mo1 2.4897(19) 5 ?
Mo1 Mo1 2.4897(19) 9 ?
Mo2 O4 1.658(12) . ?
Mo2 O7 2.011(6) . ?
Mo2 O7 2.011(6) 166 ?
Mo2 O7 2.011(6) 51 ?
Mo2 O7 2.011(6) 120 ?
Mo2 O3 2.363(14) . ?
Mo2 Mo3 2.8461(12) . ?
Mo2 Mo3 2.8463(12) 51 ?
Mo3 O6 1.684(9) . ?
Mo3 O8 1.937(4) 58 ?
Mo3 O8 1.937(4) . ?
Mo3 O7 1.995(6) 166 ?
Mo3 O7 1.995(6) . ?
Mo3 O5 2.254(8) . ?
Mo4 O12 1.658(12) . ?
Mo4 O15 1.797(10) 114 ?
Mo4 O15 1.797(11) . ?
Mo4 O16 2.035(6) . ?
Mo4 O16 2.035(6) 114 ?
Mo4 O11 2.428(14) 114 ?
Mo4 O11 2.428(14) . ?
Mo4 V2 3.096(4) . ?
Mo5 O18 1.684(11) . ?
Mo5 O13 1.828(9) 114 ?
Mo5 O13 1.828(9) . ?
Mo5 O19 2.017(6) . ?
Mo5 O19 2.018(6) 114 ?
Mo5 O10 2.422(14) 17 ?
Mo5 O10 2.422(14) . ?
Mo5 V3 3.134(3) . ?
Mo6 O17 1.669(11) . ?
Mo6 O15 1.936(11) . ?
Mo6 O15 1.936(11) 99 ?
Mo6 O13 1.952(10) 17 ?
Mo6 O13 1.952(10) 114 ?
Mo6 O11 2.43(2) . ?
Mo6 O10 2.421(19) 17 ?
V1 O3 1.760(9) . ?
V1 O3 1.760(9) 58 ?
V1 O3 1.760(9) 5 ?
V1 O5 1.906(16) . ?
V1 V1 2.792(12) 28 ?
V1 V1 2.792(12) 51 ?
V1 V1 2.792(12) 74 ?
V2 O14 1.65(3) . ?
V2 O16 1.977(13) 17 ?
V2 O16 1.977(13) 114 ?
V2 O16 1.977(13) 98 ?
V2 O16 1.977(13) . ?
V3 O20 1.57(3) . ?
V3 O19 1.975(12) . ?
V3 O19 1.975(12) 114 ?
V3 O19 1.975(12) 98 ?
V3 O19 1.975(12) 17 ?
V4 O10 1.71(2) . ?
V4 O10 1.71(2) 17 ?
V4 O10 1.71(2) 99 ?
V4 O10 1.71(2) 115 ?
V4 O11 1.73(2) 114 ?
V4 O11 1.73(2) 98 ?
V4 O11 1.73(2) 17 ?
V4 O11 1.73(2) . ?
O21 O21 1.78(14) 35 ?
O21 O21 1.78(14) 56 ?
O22 O22 1.26(8) 58 ?
O22 O22 1.26(8) 79 ?
N1 C1 1.341(11) 115 ?
N1 C1 1.341(11) . ?
C1 C2 1.384(15) . ?
C2 C3 1.390(15) . ?
